data_8107263
loop_
_publ_author_name
'Youzhu, Yu'
'Hui, Wang'
'Leilei, Li'
'Yuhua, Guo'
'Jing, Feng'
'Yichao, Li'

_publ_section_title
;
 Crystal structure of bis(\m2-2-oxido-2-phenylacetato-\k3
 O,O&#x2032;:O&#x2032;)-bis(N-oxido-benzamide-\k2
 O,O&#x2032;)-bis(propan-2-olato-\k1 O)dititanium(IV), C36H38N2O12Ti2
;
_journal_issue 5
_journal_name_full 'Zeitschrift f\"ur Kristallographie - New Crystal Structures'
_journal_page_first 957
_journal_page_last 959
_journal_paper_doi 10.1515/ncrs-2022-0326
_journal_volume 237
_journal_year 2022
_chemical_formula_sum 'C36 H38 N2 O12 Ti2'
_chemical_formula_weight 786.48
_space_group_crystal_system monoclinic
_space_group_IT_number 14
_space_group_name_Hall '-P 2yn'
_space_group_name_H-M_alt 'P 1 21/n 1'
_atom_sites_solution_hydrogens mixed
_cell_angle_alpha 90
_cell_angle_beta 98.471(3)
_cell_angle_gamma 90
_cell_formula_units_Z 2
_cell_length_a 10.3151(7)
_cell_length_b 15.8747(11)
_cell_length_c 11.5020(8)
_cell_measurement_reflns_used 9178
_cell_measurement_temperature 296(2)
_cell_measurement_theta_max 28.34
_cell_measurement_theta_min 2.20
_cell_volume 1862.9(2)
_computing_cell_refinement 'Bruker SAINT [2]'
_computing_data_collection 'Bruker APEX2 [1]'
_computing_data_reduction 'Bruker SAINT [2]'
_computing_molecular_graphics 'SHELXL-2013 [4]'
_computing_publication_material 'SHELXL-2013 [4]'
_computing_structure_refinement 'SHELXL-2013 [3]'
_computing_structure_solution 'SHELXS-2013 [3]'
_diffrn_ambient_temperature 296(2)
_diffrn_measured_fraction_theta_full 1.000
_diffrn_measured_fraction_theta_max 0.995
_diffrn_measurement_device_type 'Bruker APEX-II CCD'
_diffrn_radiation_type MoK\a
_diffrn_radiation_wavelength 0.71073
_diffrn_reflns_av_R_equivalents 0.0204
_diffrn_reflns_av_unetI/netI 0.0198
_diffrn_reflns_Laue_measured_fraction_full 1.000
_diffrn_reflns_Laue_measured_fraction_max 0.995
_diffrn_reflns_limit_h_max 10
_diffrn_reflns_limit_h_min -13
_diffrn_reflns_limit_k_max 20
_diffrn_reflns_limit_k_min -21
_diffrn_reflns_limit_l_max 15
_diffrn_reflns_limit_l_min -15
_diffrn_reflns_number 20724
_diffrn_reflns_point_group_measured_fraction_full 1.000
_diffrn_reflns_point_group_measured_fraction_max 0.995
_diffrn_reflns_theta_full 25.242
_diffrn_reflns_theta_max 28.389
_diffrn_reflns_theta_min 2.202
_exptl_absorpt_coefficient_mu 0.492
_exptl_absorpt_correction_type none
_exptl_crystal_colour yellowish
_exptl_crystal_density_diffrn 1.402
_exptl_crystal_description block
_exptl_crystal_F_000 816
_exptl_crystal_size_max 0.220
_exptl_crystal_size_mid 0.210
_exptl_crystal_size_min 0.170
_refine_diff_density_max 0.584
_refine_diff_density_min -0.313
_refine_diff_density_rms 0.051
_refine_ls_extinction_coef .
_refine_ls_extinction_method none
_refine_ls_goodness_of_fit_ref 1.038
_refine_ls_hydrogen_treatment mixed
_refine_ls_matrix_type full
_refine_ls_number_parameters 241
_refine_ls_number_reflns 4653
_refine_ls_number_restraints 0
_refine_ls_restrained_S_all 1.038
_refine_ls_R_factor_all 0.0494
_refine_ls_R_factor_gt 0.0386
_refine_ls_shift/su_max 0.001
_refine_ls_shift/su_mean 0.000
_refine_ls_structure_factor_coef Fsqd
_refine_ls_weighting_details 'w=1/[\s^2^(Fo^2^)+(0.0536P)^2^+0.6727P] where P=(Fo^2^+2Fc^2^)/3'
_refine_ls_weighting_scheme calc
_refine_ls_wR_factor_gt 0.0992
_refine_ls_wR_factor_ref 0.1075
_reflns_Friedel_coverage 0.000
_reflns_Friedel_fraction_full .
_reflns_Friedel_fraction_max .
_reflns_number_gt 3841
_reflns_number_total 4653
_reflns_threshold_expression 'I > 2\s(I)'
_cod_data_source_file suppl_j_ncrs-2022-0326_suppl.cif
_cod_data_source_block 1
_cod_original_sg_symbol_H-M 'P 21/n'
_cod_database_code 8107263
_shelx_space_group_comment
; 
The symmetry employed for this shelxl refinement is uniquely defined 
by the following loop, which should always be used as a source of 
symmetry information in preference to the above space-group names. 
They are only intended as comments. 
;
_shelx_estimated_absorpt_t_min 0.899
_shelx_estimated_absorpt_t_max 0.921

loop_
_space_group_symop_operation_xyz
'x, y, z'
'-x+1/2, y+1/2, -z+1/2'
'-x, -y, -z'
'x-1/2, -y-1/2, z-1/2'

loop_
_atom_site_label
_atom_site_type_symbol
_atom_site_fract_x
_atom_site_fract_y
_atom_site_fract_z
_atom_site_U_iso_or_equiv
_atom_site_adp_type
_atom_site_occupancy
_atom_site_site_symmetry_order
_atom_site_calc_flag
_atom_site_refinement_flags_posn
_atom_site_refinement_flags_adp
_atom_site_refinement_flags_occupancy
_atom_site_disorder_assembly
_atom_site_disorder_group
C1 C 0.45626(18) 0.69315(10) 0.39588(14) 0.0392(4) Uani 1 1 d . . . . .
C2 C 0.36042(17) 0.61868(10) 0.39164(14) 0.0360(3) Uani 1 1 d . . . . .
H2 H 0.2960 0.6304 0.4442 0.043 Uiso 1 1 calc R U . . .
C3 C 0.28918(18) 0.60399(11) 0.26875(15) 0.0416(4) Uani 1 1 d . . . . .
C4 C 0.1622(2) 0.63159(15) 0.2392(2) 0.0677(6) Uani 1 1 d . . . . .
H4 H 0.1182 0.6562 0.2955 0.081 Uiso 1 1 calc R U . . .
C5 C 0.0997(3) 0.6221(2) 0.1228(3) 0.0995(11) Uani 1 1 d . . . . .
H5 H 0.0150 0.6423 0.1012 0.119 Uiso 1 1 calc R U . . .
C6 C 0.1626(4) 0.5835(2) 0.0419(3) 0.1034(12) Uani 1 1 d . . . . .
H6 H 0.1202 0.5765 -0.0346 0.124 Uiso 1 1 calc R U . . .
C7 C 0.2873(4) 0.55510(19) 0.0719(2) 0.0895(10) Uani 1 1 d . . . . .
H7 H 0.3296 0.5285 0.0160 0.107 Uiso 1 1 calc R U . . .
C8 C 0.3516(3) 0.56565(15) 0.18523(18) 0.0605(6) Uani 1 1 d . . . . .
H8 H 0.4373 0.5467 0.2050 0.073 Uiso 1 1 calc R U . . .
C9 C 0.40037(17) 0.35817(10) 0.25850(15) 0.0381(4) Uani 1 1 d . . . . .
C10 C 0.4490(2) 0.32279(11) 0.15463(17) 0.0464(4) Uani 1 1 d . . . . .
C11 C 0.3691(3) 0.31484(14) 0.04697(18) 0.0609(6) Uani 1 1 d . . . . .
H11 H 0.2827 0.3335 0.0378 0.073 Uiso 1 1 calc R U . . .
C12 C 0.4191(4) 0.27905(17) -0.0464(2) 0.0811(8) Uani 1 1 d . . . . .
H12 H 0.3654 0.2731 -0.1183 0.097 Uiso 1 1 calc R U . . .
C13 C 0.5444(4) 0.25259(18) -0.0349(3) 0.0914(10) Uani 1 1 d . . . . .
H13 H 0.5763 0.2285 -0.0988 0.110 Uiso 1 1 calc R U . . .
C14 C 0.6253(3) 0.26097(17) 0.0704(3) 0.0873(9) Uani 1 1 d . . . . .
H14 H 0.7119 0.2428 0.0779 0.105 Uiso 1 1 calc R U . . .
C15 C 0.5772(2) 0.29670(15) 0.1659(2) 0.0640(6) Uani 1 1 d . . . . .
H15 H 0.6318 0.3029 0.2373 0.077 Uiso 1 1 calc R U . . .
C16 C 0.2324(5) 0.4475(3) 0.7661(3) 0.1440(19) Uani 1 1 d . . . . .
H16A H 0.2677 0.3915 0.7648 0.216 Uiso 1 1 calc R U . . .
H16B H 0.1661 0.4487 0.8164 0.216 Uiso 1 1 calc R U . . .
H16C H 0.3013 0.4861 0.7951 0.216 Uiso 1 1 calc R U . . .
C17 C 0.1744(3) 0.47213(19) 0.6457(2) 0.0745(7) Uani 1 1 d . . . . .
H17 H 0.1064 0.4308 0.6174 0.089 Uiso 1 1 calc R U . . .
C18 C 0.1134(4) 0.5562(2) 0.6367(5) 0.1316(16) Uani 1 1 d . . . . .
H18A H 0.1711 0.5959 0.6808 0.197 Uiso 1 1 calc R U . . .
H18B H 0.0320 0.5542 0.6677 0.197 Uiso 1 1 calc R U . . .
H18C H 0.0973 0.5731 0.5557 0.197 Uiso 1 1 calc R U . . .
H1 H 0.217(2) 0.3328(13) 0.2246(18) 0.044(5) Uiso 1 1 d . . . . .
N1 N 0.27581(15) 0.35972(10) 0.26548(13) 0.0411(3) Uani 1 1 d . . . . .
O1 O 0.24168(11) 0.39634(8) 0.36442(10) 0.0379(3) Uani 1 1 d . . . . .
O2 O 0.47699(12) 0.38863(8) 0.34421(11) 0.0419(3) Uani 1 1 d . . . . .
O3 O 0.27218(13) 0.46692(9) 0.57341(10) 0.0463(3) Uani 1 1 d . . . . .
O4 O 0.43525(12) 0.54754(7) 0.43393(9) 0.0358(3) Uani 1 1 d . . . . .
O5 O 0.42037(14) 0.76294(8) 0.36059(14) 0.0578(4) Uani 1 1 d . . . . .
O6 O 0.57385(12) 0.67569(8) 0.44142(11) 0.0452(3) Uani 1 1 d . . . . .
Ti1 Ti 0.38148(3) 0.43352(2) 0.48073(2) 0.03263(10) Uani 1 1 d . . . . .

loop_
_atom_site_aniso_label
_atom_site_aniso_U_11
_atom_site_aniso_U_22
_atom_site_aniso_U_33
_atom_site_aniso_U_23
_atom_site_aniso_U_13
_atom_site_aniso_U_12
Ti1 0.03214(17) 0.03150(16) 0.03143(15) -0.00110(10) -0.00469(11) 0.00106(11)
O4 0.0371(6) 0.0312(5) 0.0344(5) 0.0025(4) -0.0100(5) 0.0004(5)
O1 0.0293(6) 0.0459(7) 0.0369(6) -0.0069(5) -0.0007(5) -0.0010(5)
O2 0.0304(6) 0.0472(7) 0.0467(6) -0.0122(5) 0.0004(5) -0.0005(5)
O6 0.0378(7) 0.0360(6) 0.0571(7) 0.0083(5) -0.0087(6) -0.0027(5)
O3 0.0478(8) 0.0515(7) 0.0392(6) -0.0024(5) 0.0050(5) 0.0062(6)
O5 0.0544(9) 0.0364(7) 0.0736(9) 0.0118(6) -0.0206(7) 0.0013(6)
N1 0.0353(8) 0.0486(8) 0.0375(7) -0.0130(6) -0.0014(6) -0.0061(7)
C9 0.0393(10) 0.0332(8) 0.0411(8) -0.0045(6) 0.0032(7) -0.0010(7)
C1 0.0408(10) 0.0353(8) 0.0375(8) 0.0012(6) -0.0079(7) 0.0017(7)
C2 0.0359(9) 0.0344(8) 0.0350(7) 0.0011(6) -0.0043(6) 0.0038(7)
C3 0.0425(10) 0.0362(8) 0.0403(8) 0.0057(7) -0.0134(7) -0.0040(7)
C10 0.0567(12) 0.0349(8) 0.0503(10) -0.0072(7) 0.0164(9) -0.0028(8)
C8 0.0708(15) 0.0667(14) 0.0407(10) -0.0001(9) -0.0031(10) 0.0009(11)
C4 0.0521(13) 0.0637(14) 0.0775(15) -0.0018(11) -0.0228(11) 0.0053(11)
C11 0.0802(17) 0.0558(12) 0.0479(11) -0.0098(9) 0.0132(10) -0.0012(11)
C15 0.0609(14) 0.0548(12) 0.0811(15) -0.0061(11) 0.0261(12) 0.0058(11)
C12 0.128(3) 0.0658(15) 0.0536(13) -0.0147(11) 0.0272(15) -0.0043(16)
C17 0.0613(15) 0.0897(19) 0.0768(16) -0.0007(14) 0.0244(13) 0.0090(14)
C13 0.141(3) 0.0637(16) 0.0831(19) -0.0134(14) 0.063(2) 0.0074(17)
C14 0.089(2) 0.0657(16) 0.120(3) -0.0051(16) 0.0593(19) 0.0165(15)
C5 0.075(2) 0.101(2) 0.102(2) 0.0160(19) -0.0561(18) -0.0039(17)
C7 0.132(3) 0.091(2) 0.0403(12) -0.0036(12) -0.0055(15) -0.0109(19)
C6 0.131(3) 0.104(2) 0.0571(16) 0.0058(15) -0.0464(19) -0.020(2)
C18 0.105(3) 0.109(3) 0.192(4) -0.003(3) 0.057(3) 0.049(2)
C16 0.157(4) 0.227(5) 0.0560(17) 0.022(2) 0.042(2) 0.044(4)

loop_
_atom_type_symbol
_atom_type_description
_atom_type_scat_dispersion_real
_atom_type_scat_dispersion_imag
_atom_type_scat_source
C C 0.0033 0.0016 'International Tables Vol C Tables 4.2.6.8 and 6.1.1.4'
H H 0.0000 0.0000 'International Tables Vol C Tables 4.2.6.8 and 6.1.1.4'
N N 0.0061 0.0033 'International Tables Vol C Tables 4.2.6.8 and 6.1.1.4'
O O 0.0106 0.0060 'International Tables Vol C Tables 4.2.6.8 and 6.1.1.4'
Ti Ti 0.2776 0.4457 'International Tables Vol C Tables 4.2.6.8 and 6.1.1.4'

loop_
_geom_angle_atom_site_label_1
_geom_angle_atom_site_label_2
_geom_angle_atom_site_label_3
_geom_angle
_geom_angle_site_symmetry_1
_geom_angle_site_symmetry_3
O3 Ti1 O1 91.87(6) . .
O3 Ti1 O6 96.80(6) . 3_666
O1 Ti1 O6 98.51(5) . 3_666
O3 Ti1 O4 96.88(6) . .
O1 Ti1 O4 107.65(5) . .
O6 Ti1 O4 149.93(5) 3_666 .
O3 Ti1 O4 107.50(6) . 3_666
O1 Ti1 O4 160.41(5) . 3_666
O6 Ti1 O4 76.77(5) 3_666 3_666
O4 Ti1 O4 73.61(5) . 3_666
O3 Ti1 O2 167.93(6) . .
O1 Ti1 O2 76.12(5) . .
O6 Ti1 O2 86.40(6) 3_666 .
O4 Ti1 O2 85.76(5) . .
O4 Ti1 O2 84.56(5) 3_666 .
O3 Ti1 Ti1 105.27(5) . 3_666
O1 Ti1 Ti1 141.32(4) . 3_666
O6 Ti1 Ti1 113.11(4) 3_666 3_666
O4 Ti1 Ti1 37.13(3) . 3_666
O4 Ti1 Ti1 36.49(3) 3_666 3_666
O2 Ti1 Ti1 83.95(4) . 3_666
C2 O4 Ti1 131.30(11) . .
C2 O4 Ti1 118.22(10) . 3_666
Ti1 O4 Ti1 106.38(5) . 3_666
N1 O1 Ti1 116.95(10) . .
C9 O2 Ti1 113.87(11) . .
C1 O6 Ti1 121.34(11) . 3_666
C17 O3 Ti1 165.32(16) . .
C9 N1 O1 115.92(14) . .
C9 N1 H1 127.3(14) . .
O1 N1 H1 115.5(14) . .
O2 C9 N1 117.04(15) . .
O2 C9 C10 121.96(17) . .
N1 C9 C10 121.00(16) . .
O5 C1 O6 123.84(16) . .
O5 C1 C2 121.75(16) . .
O6 C1 C2 114.39(14) . .
O4 C2 C3 111.35(13) . .
O4 C2 C1 106.71(13) . .
C3 C2 C1 111.71(14) . .
O4 C2 H2 109.0 . .
C3 C2 H2 109.0 . .
C1 C2 H2 109.0 . .
C8 C3 C4 119.67(19) . .
C8 C3 C2 120.57(17) . .
C4 C3 C2 119.73(19) . .
C15 C10 C11 119.6(2) . .
C15 C10 C9 118.45(19) . .
C11 C10 C9 121.98(19) . .
C3 C8 C7 120.3(3) . .
C3 C8 H8 119.9 . .
C7 C8 H8 119.9 . .
C3 C4 C5 119.2(3) . .
C3 C4 H4 120.4 . .
C5 C4 H4 120.4 . .
C12 C11 C10 119.4(3) . .
C12 C11 H11 120.3 . .
C10 C11 H11 120.3 . .
C10 C15 C14 119.9(3) . .
C10 C15 H15 120.0 . .
C14 C15 H15 120.0 . .
C13 C12 C11 121.0(3) . .
C13 C12 H12 119.5 . .
C11 C12 H12 119.5 . .
O3 C17 C18 110.5(3) . .
O3 C17 C16 108.2(3) . .
C18 C17 C16 114.6(3) . .
O3 C17 H17 107.8 . .
C18 C17 H17 107.8 . .
C16 C17 H17 107.8 . .
C12 C13 C14 120.4(2) . .
C12 C13 H13 119.8 . .
C14 C13 H13 119.8 . .
C13 C14 C15 119.7(3) . .
C13 C14 H14 120.1 . .
C15 C14 H14 120.1 . .
C6 C5 C4 120.2(3) . .
C6 C5 H5 119.9 . .
C4 C5 H5 119.9 . .
C6 C7 C8 120.2(3) . .
C6 C7 H7 119.9 . .
C8 C7 H7 119.9 . .
C5 C6 C7 120.4(3) . .
C5 C6 H6 119.8 . .
C7 C6 H6 119.8 . .
C17 C18 H18A 109.5 . .
C17 C18 H18B 109.5 . .
H18A C18 H18B 109.5 . .
C17 C18 H18C 109.5 . .
H18A C18 H18C 109.5 . .
H18B C18 H18C 109.5 . .
C17 C16 H16A 109.5 . .
C17 C16 H16B 109.5 . .
H16A C16 H16B 109.5 . .
C17 C16 H16C 109.5 . .
H16A C16 H16C 109.5 . .
H16B C16 H16C 109.5 . .

loop_
_geom_bond_atom_site_label_1
_geom_bond_atom_site_label_2
_geom_bond_distance
_geom_bond_site_symmetry_2
Ti1 O3 1.7443(13) .
Ti1 O1 1.9103(11) .
Ti1 O6 1.9743(12) 3_666
Ti1 O4 1.9904(11) .
Ti1 O4 2.0202(12) 3_666
Ti1 O2 2.0976(12) .
Ti1 Ti1 3.2111(6) 3_666
O4 C2 1.4133(19) .
O4 Ti1 2.0202(12) 3_666
O1 N1 1.3692(18) .
O2 C9 1.265(2) .
O6 C1 1.279(2) .
O6 Ti1 1.9743(12) 3_666
O3 C17 1.401(3) .
O5 C1 1.218(2) .
N1 C9 1.299(2) .
N1 H1 0.83(2) .
C9 C10 1.473(2) .
C1 C2 1.537(2) .
C2 C3 1.512(2) .
C2 H2 0.9800 .
C3 C8 1.374(3) .
C3 C4 1.376(3) .
C10 C15 1.374(3) .
C10 C11 1.388(3) .
C8 C7 1.383(3) .
C8 H8 0.9300 .
C4 C5 1.405(4) .
C4 H4 0.9300 .
C11 C12 1.380(3) .
C11 H11 0.9300 .
C15 C14 1.391(4) .
C15 H15 0.9300 .
C12 C13 1.348(5) .
C12 H12 0.9300 .
C17 C18 1.472(4) .
C17 C16 1.478(4) .
C17 H17 0.9800 .
C13 C14 1.373(5) .
C13 H13 0.9300 .
C14 H14 0.9300 .
C5 C6 1.357(5) .
C5 H5 0.9300 .
C7 C6 1.358(5) .
C7 H7 0.9300 .
C6 H6 0.9300 .
C18 H18A 0.9600 .
C18 H18B 0.9600 .
C18 H18C 0.9600 .
C16 H16A 0.9600 .
C16 H16B 0.9600 .
C16 H16C 0.9600 .

loop_
_geom_hbond_atom_site_label_D
_geom_hbond_atom_site_label_H
_geom_hbond_atom_site_label_A
_geom_hbond_distance_DH
_geom_hbond_distance_HA
_geom_hbond_distance_DA
_geom_hbond_angle_DHA
_geom_hbond_site_symmetry_A
N1 H1 O5 0.83(2) 1.94(2) 2.774(2) 175(2) 2_545
N1 H1 O5 0.83(2) 1.94(2) 2.774(2) 175(2) 2_545

loop_
_geom_torsion_atom_site_label_1
_geom_torsion_atom_site_label_2
_geom_torsion_atom_site_label_3
_geom_torsion_atom_site_label_4
_geom_torsion
_geom_torsion_site_symmetry_1
_geom_torsion_site_symmetry_2
_geom_torsion_site_symmetry_3
_geom_torsion_site_symmetry_4
O1 Ti1 O3 C17 58.3(6) . . . .
O6 Ti1 O3 C17 -40.5(6) 3_666 . . .
O4 Ti1 O3 C17 166.4(6) . . . .
O4 Ti1 O3 C17 -118.7(6) 3_666 . . .
O2 Ti1 O3 C17 64.4(7) . . . .
Ti1 Ti1 O3 C17 -156.7(6) 3_666 . . .
Ti1 O1 N1 C9 -3.51(19) . . . .
Ti1 O2 C9 N1 0.9(2) . . . .
Ti1 O2 C9 C10 -179.45(13) . . . .
O1 N1 C9 O2 1.5(2) . . . .
O1 N1 C9 C10 -178.11(15) . . . .
Ti1 O6 C1 O5 170.12(15) 3_666 . . .
Ti1 O6 C1 C2 -8.3(2) 3_666 . . .
Ti1 O4 C2 C3 -69.58(18) . . . .
Ti1 O4 C2 C3 136.59(12) 3_666 . . .
Ti1 O4 C2 C1 168.28(10) . . . .
Ti1 O4 C2 C1 14.44(16) 3_666 . . .
O5 C1 C2 O4 177.39(16) . . . .
O6 C1 C2 O4 -4.1(2) . . . .
O5 C1 C2 C3 55.5(2) . . . .
O6 C1 C2 C3 -126.03(16) . . . .
O4 C2 C3 C8 -43.0(2) . . . .
C1 C2 C3 C8 76.2(2) . . . .
O4 C2 C3 C4 139.06(19) . . . .
C1 C2 C3 C4 -101.7(2) . . . .
O2 C9 C10 C15 21.8(3) . . . .
N1 C9 C10 C15 -158.59(19) . . . .
O2 C9 C10 C11 -158.56(19) . . . .
N1 C9 C10 C11 21.1(3) . . . .
C4 C3 C8 C7 0.2(3) . . . .
C2 C3 C8 C7 -177.7(2) . . . .
C8 C3 C4 C5 -1.8(4) . . . .
C2 C3 C4 C5 176.2(2) . . . .
C15 C10 C11 C12 1.5(3) . . . .
C9 C10 C11 C12 -178.2(2) . . . .
C11 C10 C15 C14 -1.4(3) . . . .
C9 C10 C15 C14 178.3(2) . . . .
C10 C11 C12 C13 -0.7(4) . . . .
Ti1 O3 C17 C18 -148.5(5) . . . .
Ti1 O3 C17 C16 85.3(7) . . . .
C11 C12 C13 C14 -0.1(4) . . . .
C12 C13 C14 C15 0.2(4) . . . .
C10 C15 C14 C13 0.5(4) . . . .
C3 C4 C5 C6 2.3(5) . . . .
C3 C8 C7 C6 0.8(4) . . . .
C4 C5 C6 C7 -1.2(5) . . . .
C8 C7 C6 C5 -0.4(5) . . . .
